data_9013989
loop_
_publ_author_name
'Rozenberg, K. A.'
'Rastsvetaeva, R. K.'
'Chukanov, N. V.'

_publ_section_title
;
 Crystal structures of oxalate-bearing cancrinite with an unusual
 arrangement of CO3 groups and sulfate-rich davyne
;
_journal_name_full 'Crystallography Reports'
_journal_page_first 793
_journal_page_last 799
_journal_paper_doi 10.1134/S1063774509050101
_journal_volume 54
_journal_year 2009
_chemical_compound_source 'Sar-e Sang mine, Badakhshan, Afghanistan'
_chemical_formula_sum 'Al3 Ca Cl K0.39 Na2.61 O14 S0.5 Si3'
_chemical_name_mineral Davyne
_space_group_IT_number 173
_symmetry_space_group_name_Hall 'P 6c'
_symmetry_space_group_name_H-M 'P 63'
_cell_angle_alpha 90
_cell_angle_beta 90
_cell_angle_gamma 120
_cell_length_a 12.773
_cell_length_b 12.773
_cell_length_c 5.334
_cell_formula_units_Z 2
_cell_volume 753.650
_database_code_amcsd 0012420
_exptl_crystal_density_diffrn 2.450
_cod_original_formula_sum 'Na2.61 Ca K.39 Si3 Al3 O14 Cl S.5'
_cod_database_code 9013989

loop_
_space_group_symop_operation_xyz
x,y,z
x-y,x,1/2+z
-y,x-y,z
-x,-y,1/2+z
-x+y,-x,z
y,-x+y,1/2+z

loop_
_atom_site_label
_atom_site_fract_x
_atom_site_fract_y
_atom_site_fract_z
_atom_site_occupancy
_atom_site_U_iso_or_equiv
Na1 0.15790 0.31080 0.26800 0.50000 0.02500
Na2 0.11630 0.22920 0.26700 0.37000 0.04900
Ca 0.66667 0.33333 0.20420 1.00000 0.01100
K 0.11630 0.22920 0.26700 0.13000 0.04900
Si 0.08110 0.41140 0.74460 1.00000 0.00980
Al 0.33850 0.41020 0.74400 1.00000 0.00910
O1 0.21280 0.42530 0.70400 1.00000 0.01900
O2 0.10790 0.54900 0.73500 1.00000 0.01900
O3 0.02340 0.34490 0.00730 1.00000 0.01900
O4 0.32750 0.33580 0.02300 1.00000 0.01600
Cl 0.33333 0.66667 0.20790 1.00000 0.08500
S 0.00000 0.00000 0.26500 0.50000 0.01100
O5 0.06900 0.11000 0.14000 0.25000 0.05700
O6 0.03100 0.10900 0.38000 0.25000 0.04500
O7 0.00000 0.00000 0.51000 0.50000 0.06900

loop_
_cod_related_entry_id
_cod_related_entry_database
_cod_related_entry_code
1 AMCSD 0012420
